data_4123232
loop_
_publ_author_name
'Procacci, Barbara'
'Jiao, Yunzhe'
'Evans, Meagan E.'
'Jones, William D.'
'Perutz, Robin N.'
'Whitwood, Adrian C.'

_publ_section_title
;
 Activation of B-H, Si-H, and C-F Bonds with Tp'Rh(PMe3) Complexes:
 Kinetics, Mechanism, and Selectivity.
;
_journal_issue 3
_journal_name_full 'Journal of the American Chemical Society'
_journal_page_first 1258
_journal_page_last 1272
_journal_paper_doi 10.1021/ja5113172
_journal_volume 137
_journal_year 2015
_chemical_formula_moiety 'C23 H31 B F5 N7 P Rh, F H, C5 F5 N'
_chemical_formula_sum 'C28 H32 B F11 N8 P Rh'
_chemical_formula_weight 834.30
_space_group_crystal_system monoclinic
_space_group_IT_number 15
_space_group_name_Hall '-C 2yc'
_space_group_name_H-M_alt 'C 1 2/c 1'
_symmetry_space_group_name_Hall '-C 2yc'
_symmetry_space_group_name_H-M 'C 1 2/c 1'
_atom_sites_solution_hydrogens mixed
_atom_sites_solution_primary heavy
_audit_creation_date 2014-03-18
_audit_creation_method
;
  Olex2 1.1
  (compiled 2011.02.15 svn.r1672, GUI svn.r3494)
;
_cell_angle_alpha 90
_cell_angle_beta 99.322(4)
_cell_angle_gamma 90
_cell_formula_units_Z 8
_cell_length_a 34.3584(13)
_cell_length_b 8.5376(3)
_cell_length_c 22.8054(9)
_cell_measurement_reflns_used 8038
_cell_measurement_temperature 110(2)
_cell_measurement_theta_max 29.9667
_cell_measurement_theta_min 3.1057
_cell_volume 6601.3(4)
_computing_cell_refinement
;
CrysAlisPro, Oxford Diffraction Ltd.,
Version 1.171.34.44 (release 25-10-2010 CrysAlis171 .NET)
(compiled Oct 25 2010,18:11:34)
;
_computing_data_collection
;
CrysAlisPro, Oxford Diffraction Ltd.,
Version 1.171.34.44 (release 25-10-2010 CrysAlis171 .NET)
(compiled Oct 25 2010,18:11:34)
;
_computing_data_reduction
;
CrysAlisPro, Oxford Diffraction Ltd.,
Version 1.171.34.44 (release 25-10-2010 CrysAlis171 .NET)
(compiled Oct 25 2010,18:11:34)
;
_computing_molecular_graphics 'Olex2 (Dolomanov et al., 2009)'
_computing_publication_material 'Olex2 (Dolomanov et al., 2009)'
_computing_structure_refinement 'ShelXL (Sheldrick, 2008)'
_computing_structure_solution 'XS (Sheldrick, 2008)'
_diffrn_ambient_temperature 110(2)
_diffrn_detector_area_resol_mean 16.1450
_diffrn_measured_fraction_theta_full 0.995
_diffrn_measured_fraction_theta_max 0.991
_diffrn_measurement_details
;
  1 omega  -72.00  -31.00   1.0000  140.0000
omega____ theta____ kappa____ phi______ frames
    -      -24.9830  -37.0000 -150.0000 41

  2 omega  -55.00    7.00   1.0000  140.0000
omega____ theta____ kappa____ phi______ frames
    -      -24.9830  109.0000  -89.0000 62

  3 omega   28.00   83.00   1.0000  140.0000
omega____ theta____ kappa____ phi______ frames
    -       26.3892   37.0000 -180.0000 55

  4 omega   -1.00   62.00   1.0000  140.0000
omega____ theta____ kappa____ phi______ frames
    -       26.3892 -109.0000   89.0000 63
;
_diffrn_measurement_device_type 'SuperNova, Single source at offset), Eos'
_diffrn_measurement_method '\w scans'
_diffrn_orient_matrix_UB_11 -0.0148759000
_diffrn_orient_matrix_UB_12 0.0515710000
_diffrn_orient_matrix_UB_13 -0.0138104000
_diffrn_orient_matrix_UB_21 0.0140302000
_diffrn_orient_matrix_UB_22 0.0615008000
_diffrn_orient_matrix_UB_23 0.0019547000
_diffrn_orient_matrix_UB_31 0.0044577000
_diffrn_orient_matrix_UB_32 -0.0210658000
_diffrn_orient_matrix_UB_33 -0.0282912000
_diffrn_radiation_monochromator mirror
_diffrn_radiation_type MoK\a
_diffrn_radiation_wavelength 0.71073
_diffrn_reflns_av_R_equivalents 0.0252
_diffrn_reflns_av_unetI/netI 0.0419
_diffrn_reflns_Laue_measured_fraction_full 0.995
_diffrn_reflns_Laue_measured_fraction_max 0.991
_diffrn_reflns_limit_h_max 42
_diffrn_reflns_limit_h_min -48
_diffrn_reflns_limit_k_max 12
_diffrn_reflns_limit_k_min -10
_diffrn_reflns_limit_l_max 24
_diffrn_reflns_limit_l_min -32
_diffrn_reflns_number 16475
_diffrn_reflns_point_group_measured_fraction_full 0.995
_diffrn_reflns_point_group_measured_fraction_max 0.991
_diffrn_reflns_theta_full 25.242
_diffrn_reflns_theta_max 30.033
_diffrn_reflns_theta_min 3.112
_diffrn_source 'SuperNova (Mo) X-ray Source'
_exptl_absorpt_coefficient_mu 0.663
_exptl_absorpt_correction_T_max 1.00000
_exptl_absorpt_correction_T_min 0.96099
_exptl_absorpt_correction_type multi-scan
_exptl_absorpt_process_details
;
CrysAlisPro, Oxford Diffraction Ltd.,
Version 1.171.34.44 (release 25-10-2010 CrysAlis171 .NET)
(compiled Oct 25 2010,18:11:34)
Empirical absorption correction using spherical harmonics,
 implemented in SCALE3 ABSPACK scaling algorithm.
;
_exptl_crystal_colour 'clear colourless'
_exptl_crystal_colour_lustre clear
_exptl_crystal_colour_primary colourless
_exptl_crystal_density_diffrn 1.679
_exptl_crystal_description needle
_exptl_crystal_F_000 3360
_exptl_crystal_recrystallization_method pentafluoropyridine
_exptl_crystal_size_max 0.2119
_exptl_crystal_size_mid 0.0729
_exptl_crystal_size_min 0.0352
_refine_diff_density_max 0.704
_refine_diff_density_min -0.951
_refine_diff_density_rms 0.081
_refine_ls_extinction_method none
_refine_ls_goodness_of_fit_ref 1.039
_refine_ls_hydrogen_treatment mixed
_refine_ls_matrix_type full
_refine_ls_number_parameters 463
_refine_ls_number_reflns 9556
_refine_ls_number_restraints 1
_refine_ls_restrained_S_all 1.039
_refine_ls_R_factor_all 0.0458
_refine_ls_R_factor_gt 0.0356
_refine_ls_shift/su_max 0.004
_refine_ls_shift/su_mean 0.000
_refine_ls_structure_factor_coef Fsqd
_refine_ls_weighting_details 'w=1/[\s^2^(Fo^2^)+(0.0303P)^2^+10.5538P] where P=(Fo^2^+2Fc^2^)/3'
_refine_ls_weighting_scheme calc
_refine_ls_wR_factor_gt 0.0785
_refine_ls_wR_factor_ref 0.0830
_reflns_Friedel_coverage 0.000
_reflns_number_gt 8127
_reflns_number_total 9556
_reflns_threshold_expression 'I > 2\s(I)'
_cod_data_source_file ja5113172_si_002.cif
_cod_data_source_block rnp1101
_cod_depositor_comments 'Adding full bibliography for 4123232--4123234.cif.'
_cod_database_code 4123232
_shelxl_version_number 2013-4
_chemical_oxdiff_formula 'C23 H31 B F5 N7 P Rh'
_chemical_oxdiff_usercomment 'Barby's TpRhPMe3F'
_shelx_space_group_comment
;
The symmetry employed for this shelxl refinement is uniquely defined
by the following loop, which should always be used as a source of
symmetry information in preference to the above space-group names.
They are only intended as comments.
;
_reflns_odcompleteness_completeness 98.61
_reflns_odcompleteness_iscentric 1
_reflns_odcompleteness_theta 30.01
_olex2_refinement_description
;
1. Fixed Uiso
 At 1.2 times of:
  All B(H) groups, All C(H) groups, All F(H) groups
 At 1.5 times of:
  All C(H,H,H) groups
2. Restrained distances
 F6-H6
 0.925 with sigma of 0.001
3.a Ternary CH refined with riding coordinates:
 B1(H1)
3.b Aromatic/amide H refined with riding coordinates:
 C8(H8), C13(H13), C18(H18)
3.c Idealised Me refined as rotating group:
 C6(H6A,H6B,H6C), C10(H10A,H10B,H10C), C11(H11A,H11B,H11C), C15(H15A,H15B,
 H15C), C16(H16A,H16B,H16C), C20(H20A,H20B,H20C), C21(H21A,H21B,H21C), C22(H22A,
 H22B,H22C), C23(H23A,H23B,H23C)
;
_olex2_computing_structure_refinement_long 'ShelXL (Sheldrick, 2008)'

loop_
_space_group_symop_operation_xyz
'x, y, z'
'-x, y, -z+1/2'
'x+1/2, y+1/2, z'
'-x+1/2, y+1/2, -z+1/2'
'-x, -y, -z'
'x, -y, z-1/2'
'-x+1/2, -y+1/2, -z'
'x+1/2, -y+1/2, z-1/2'

loop_
_atom_site_label
_atom_site_type_symbol
_atom_site_fract_x
_atom_site_fract_y
_atom_site_fract_z
_atom_site_U_iso_or_equiv
_atom_site_adp_type
_atom_site_occupancy
_atom_site_site_symmetry_order
_atom_site_calc_flag
_atom_site_refinement_flags_posn
B1 B 0.31231(6) 0.8788(3) 0.65344(10) 0.0169(4) Uani 1 1 d .
H1 H 0.2959 0.9275 0.6798 0.020 Uiso 1 1 calc R
C1 C 0.41187(6) 0.5671(2) 0.59726(10) 0.0200(4) Uani 1 1 d .
C2 C 0.42205(6) 0.5008(3) 0.65310(10) 0.0239(4) Uani 1 1 d .
C3 C 0.44997(7) 0.3838(3) 0.66383(13) 0.0332(6) Uani 1 1 d .
C4 C 0.46732(7) 0.3292(3) 0.61750(15) 0.0393(7) Uani 1 1 d .
C5 C 0.45611(7) 0.3992(3) 0.56336(14) 0.0359(6) Uani 1 1 d .
C6 C 0.45962(6) 0.8439(3) 0.67688(10) 0.0264(5) Uani 1 1 d .
H6A H 0.4691 0.7796 0.7107 0.040 Uiso 1 1 calc GR
H6B H 0.4773 0.9305 0.6755 0.040 Uiso 1 1 calc GR
H6C H 0.4583 0.7828 0.6413 0.040 Uiso 1 1 calc GR
C7 C 0.41948(6) 0.9040(3) 0.68181(9) 0.0183(4) Uani 1 1 d .
C8 C 0.41140(6) 1.0057(3) 0.72611(9) 0.0204(4) Uani 1 1 d .
H8 H 0.4297 1.0550 0.7547 0.024 Uiso 1 1 calc R
C9 C 0.37092(6) 1.0186(2) 0.71914(9) 0.0176(4) Uani 1 1 d .
C10 C 0.34658(7) 1.1112(3) 0.75536(10) 0.0254(5) Uani 1 1 d .
H10A H 0.3316 1.1882 0.7307 0.038 Uiso 1 1 calc GR
H10B H 0.3636 1.1625 0.7872 0.038 Uiso 1 1 calc GR
H10C H 0.3289 1.0423 0.7715 0.038 Uiso 1 1 calc GR
C11 C 0.33568(7) 0.3240(3) 0.59989(11) 0.0253(5) Uani 1 1 d .
H11A H 0.3463 0.3619 0.5662 0.038 Uiso 1 1 calc GR
H11B H 0.3150 0.2501 0.5869 0.038 Uiso 1 1 calc GR
H11C H 0.3561 0.2738 0.6271 0.038 Uiso 1 1 calc GR
C12 C 0.31939(6) 0.4583(2) 0.63029(9) 0.0189(4) Uani 1 1 d .
C13 C 0.29122(6) 0.4551(3) 0.66859(9) 0.0214(4) Uani 1 1 d .
H13 H 0.2786 0.3671 0.6805 0.026 Uiso 1 1 calc R
C14 C 0.28602(6) 0.6068(3) 0.68499(9) 0.0183(4) Uani 1 1 d .
C15 C 0.25859(6) 0.6710(3) 0.72374(10) 0.0252(5) Uani 1 1 d .
H15A H 0.2730 0.7374 0.7536 0.038 Uiso 1 1 calc GR
H15B H 0.2470 0.5862 0.7425 0.038 Uiso 1 1 calc GR
H15C H 0.2382 0.7307 0.7000 0.038 Uiso 1 1 calc GR
C16 C 0.30136(8) 0.8508(3) 0.43401(10) 0.0326(5) Uani 1 1 d .
H16A H 0.3199 0.9230 0.4216 0.049 Uiso 1 1 calc GR
H16B H 0.2774 0.8516 0.4057 0.049 Uiso 1 1 calc GR
H16C H 0.3124 0.7473 0.4364 0.049 Uiso 1 1 calc GR
C17 C 0.29266(7) 0.8981(3) 0.49343(10) 0.0239(4) Uani 1 1 d .
C18 C 0.25913(7) 0.9771(3) 0.50425(10) 0.0279(5) Uani 1 1 d .
H18 H 0.2385 1.0133 0.4760 0.033 Uiso 1 1 calc R
C19 C 0.26245(6) 0.9913(3) 0.56485(10) 0.0232(4) Uani 1 1 d .
C20 C 0.23450(7) 1.0650(3) 0.60061(12) 0.0324(6) Uani 1 1 d .
H20A H 0.2280 0.9910 0.6292 0.049 Uiso 1 1 calc GR
H20B H 0.2109 1.0961 0.5747 0.049 Uiso 1 1 calc GR
H20C H 0.2467 1.1554 0.6209 0.049 Uiso 1 1 calc GR
C21 C 0.45835(7) 0.8800(3) 0.53429(11) 0.0308(5) Uani 1 1 d .
H21A H 0.4645 0.9471 0.5683 0.046 Uiso 1 1 calc GR
H21B H 0.4683 0.9257 0.5012 0.046 Uiso 1 1 calc GR
H21C H 0.4703 0.7794 0.5431 0.046 Uiso 1 1 calc GR
C22 C 0.40208(8) 0.7727(3) 0.44204(10) 0.0296(5) Uani 1 1 d .
H22A H 0.4157 0.6741 0.4447 0.044 Uiso 1 1 calc GR
H22B H 0.4140 0.8426 0.4171 0.044 Uiso 1 1 calc GR
H22C H 0.3749 0.7567 0.4253 0.044 Uiso 1 1 calc GR
C23 C 0.38980(8) 1.0594(3) 0.50771(11) 0.0284(5) Uani 1 1 d .
H23A H 0.3629 1.0642 0.4882 0.043 Uiso 1 1 calc GR
H23B H 0.4063 1.1143 0.4844 0.043 Uiso 1 1 calc GR
H23C H 0.3920 1.1070 0.5462 0.043 Uiso 1 1 calc GR
F1 F 0.34790(4) 0.58469(15) 0.50511(5) 0.0232(3) Uani 1 1 d .
F2 F 0.40604(4) 0.54892(18) 0.70030(6) 0.0324(3) Uani 1 1 d .
F3 F 0.46034(5) 0.3247(2) 0.71822(8) 0.0467(4) Uani 1 1 d .
F4 F 0.49493(5) 0.2156(2) 0.62581(10) 0.0589(6) Uani 1 1 d .
F5 F 0.47257(5) 0.3507(2) 0.51672(9) 0.0562(5) Uani 1 1 d .
F6 F 0.36942(7) 0.3786(2) 0.45120(8) 0.0583(5) Uani 1 1 d D
H6 H 0.3627(10) 0.461(2) 0.4740(12) 0.070 Uiso 1 1 d DR
N7 N 0.43019(6) 0.5120(2) 0.55319(9) 0.0276(4) Uani 1 1 d .
N1 N 0.38554(5) 0.8600(2) 0.64783(7) 0.0155(3) Uani 1 1 d .
N2 N 0.35552(5) 0.9294(2) 0.67198(7) 0.0152(3) Uani 1 1 d .
N5 N 0.33054(5) 0.6061(2) 0.62446(7) 0.0157(3) Uani 1 1 d .
N6 N 0.31000(5) 0.6985(2) 0.65818(7) 0.0164(3) Uani 1 1 d .
N3 N 0.31629(5) 0.8671(2) 0.54512(7) 0.0180(3) Uani 1 1 d .
N4 N 0.29720(5) 0.9256(2) 0.58907(8) 0.0169(3) Uani 1 1 d .
P1 P 0.40524(2) 0.85709(7) 0.51574(2) 0.01961(11) Uani 1 1 d .
Rh1 Rh 0.36844(2) 0.72315(2) 0.57457(2) 0.01441(5) Uani 1 1 d .
C24 C 0.57397(7) 0.7943(3) 0.64079(11) 0.0310(5) Uani 1 1 d .
C25 C 0.56392(7) 0.6446(3) 0.65389(12) 0.0342(6) Uani 1 1 d .
C26 C 0.59376(8) 0.5388(3) 0.67061(11) 0.0296(5) Uani 1 1 d .
C27 C 0.63229(7) 0.5880(3) 0.67387(11) 0.0318(5) Uani 1 1 d .
C28 C 0.63836(7) 0.7414(3) 0.65937(11) 0.0318(5) Uani 1 1 d .
F7 F 0.54578(5) 0.8999(2) 0.62470(9) 0.0490(4) Uani 1 1 d .
F8 F 0.52637(5) 0.6009(2) 0.65044(11) 0.0616(6) Uani 1 1 d .
F9 F 0.58571(5) 0.39146(18) 0.68263(7) 0.0417(4) Uani 1 1 d .
F10 F 0.66215(5) 0.4873(2) 0.68767(8) 0.0484(4) Uani 1 1 d .
F11 F 0.67525(5) 0.7917(2) 0.66034(9) 0.0488(4) Uani 1 1 d .
N8 N 0.61029(6) 0.8432(3) 0.64334(9) 0.0286(4) Uani 1 1 d .

loop_
_atom_site_aniso_label
_atom_site_aniso_U_11
_atom_site_aniso_U_22
_atom_site_aniso_U_33
_atom_site_aniso_U_23
_atom_site_aniso_U_13
_atom_site_aniso_U_12
B1 0.0128(9) 0.0158(11) 0.0223(11) -0.0013(8) 0.0039(8) 0.0007(8)
C1 0.0168(9) 0.0144(10) 0.0294(11) -0.0014(8) 0.0058(8) -0.0010(8)
C2 0.0190(10) 0.0198(11) 0.0326(12) 0.0034(9) 0.0035(8) 0.0002(8)
C3 0.0207(11) 0.0221(12) 0.0528(16) 0.0101(11) -0.0060(10) -0.0040(9)
C4 0.0194(11) 0.0180(12) 0.079(2) -0.0008(13) 0.0018(12) 0.0032(9)
C5 0.0235(11) 0.0265(13) 0.0609(17) -0.0137(12) 0.0163(11) -0.0013(10)
C6 0.0137(9) 0.0354(13) 0.0298(11) -0.0042(10) 0.0030(8) -0.0007(9)
C7 0.0139(8) 0.0209(10) 0.0204(9) 0.0009(8) 0.0031(7) -0.0021(8)
C8 0.0174(9) 0.0215(11) 0.0214(10) -0.0017(8) 0.0003(7) -0.0030(8)
C9 0.0191(9) 0.0148(10) 0.0187(9) -0.0009(7) 0.0025(7) -0.0021(8)
C10 0.0256(11) 0.0212(11) 0.0293(11) -0.0083(9) 0.0044(9) 0.0005(9)
C11 0.0261(11) 0.0161(10) 0.0350(12) 0.0011(9) 0.0093(9) -0.0009(9)
C12 0.0176(9) 0.0154(10) 0.0235(10) 0.0025(8) 0.0025(7) -0.0011(8)
C13 0.0195(9) 0.0196(11) 0.0256(10) 0.0064(8) 0.0059(8) -0.0043(8)
C14 0.0154(9) 0.0208(10) 0.0193(9) 0.0022(8) 0.0044(7) -0.0026(8)
C15 0.0212(10) 0.0306(12) 0.0261(11) -0.0004(9) 0.0103(8) -0.0030(9)
C16 0.0374(13) 0.0355(14) 0.0210(11) -0.0025(10) -0.0065(9) 0.0048(11)
C17 0.0254(11) 0.0199(11) 0.0239(10) 0.0005(8) -0.0039(8) 0.0000(9)
C18 0.0227(10) 0.0255(12) 0.0314(12) 0.0010(9) -0.0079(9) 0.0047(9)
C19 0.0163(9) 0.0178(11) 0.0334(12) 0.0004(9) -0.0019(8) 0.0000(8)
C20 0.0182(10) 0.0308(13) 0.0466(15) -0.0064(11) 0.0002(10) 0.0072(9)
C21 0.0256(11) 0.0360(14) 0.0339(12) -0.0010(11) 0.0138(9) -0.0083(10)
C22 0.0423(14) 0.0290(12) 0.0207(10) -0.0026(9) 0.0145(9) -0.0050(11)
C23 0.0407(13) 0.0178(11) 0.0288(11) 0.0013(9) 0.0122(10) -0.0044(10)
F1 0.0235(6) 0.0210(7) 0.0247(6) -0.0018(5) 0.0029(5) -0.0031(5)
F2 0.0316(7) 0.0370(8) 0.0281(7) 0.0091(6) 0.0034(6) 0.0049(6)
F3 0.0327(8) 0.0380(9) 0.0624(11) 0.0224(8) -0.0129(7) 0.0008(7)
F4 0.0309(8) 0.0264(9) 0.1170(17) -0.0012(10) 0.0043(9) 0.0144(7)
F5 0.0447(10) 0.0461(11) 0.0855(14) -0.0229(10) 0.0341(9) 0.0075(8)
F6 0.0872(15) 0.0442(11) 0.0428(10) -0.0143(8) 0.0086(9) 0.0177(10)
N7 0.0235(9) 0.0218(10) 0.0403(11) -0.0071(9) 0.0133(8) -0.0009(8)
N1 0.0118(7) 0.0177(9) 0.0174(8) -0.0005(6) 0.0035(6) 0.0010(6)
N2 0.0135(7) 0.0137(8) 0.0187(8) 0.0002(6) 0.0032(6) 0.0004(6)
N5 0.0142(7) 0.0142(8) 0.0199(8) -0.0001(6) 0.0060(6) 0.0001(6)
N6 0.0145(7) 0.0173(9) 0.0184(8) -0.0006(6) 0.0057(6) 0.0002(6)
N3 0.0185(8) 0.0165(9) 0.0188(8) 0.0009(7) 0.0026(6) 0.0005(7)
N4 0.0132(7) 0.0144(8) 0.0229(8) -0.0008(7) 0.0022(6) 0.0004(6)
P1 0.0232(3) 0.0178(3) 0.0198(2) -0.0018(2) 0.0093(2) -0.0040(2)
Rh1 0.01357(7) 0.01337(8) 0.01687(7) 0.00040(6) 0.00422(5) -0.00024(6)
C24 0.0267(11) 0.0323(14) 0.0344(13) -0.0009(11) 0.0066(9) 0.0065(10)
C25 0.0242(11) 0.0356(15) 0.0444(15) -0.0064(12) 0.0106(10) -0.0019(10)
C26 0.0380(13) 0.0252(12) 0.0274(11) -0.0017(9) 0.0104(10) 0.0001(10)
C27 0.0293(12) 0.0356(14) 0.0294(12) 0.0033(10) 0.0011(9) 0.0074(11)
C28 0.0234(11) 0.0393(15) 0.0327(12) 0.0017(11) 0.0049(9) -0.0009(10)
F7 0.0285(8) 0.0392(10) 0.0782(12) 0.0040(9) 0.0058(8) 0.0113(7)
F8 0.0264(8) 0.0435(11) 0.1179(17) -0.0081(11) 0.0210(9) -0.0063(8)
F9 0.0519(10) 0.0279(8) 0.0493(9) -0.0008(7) 0.0200(8) -0.0026(7)
F10 0.0371(9) 0.0433(10) 0.0618(11) 0.0152(9) -0.0012(8) 0.0133(8)
F11 0.0241(8) 0.0486(11) 0.0725(12) 0.0050(9) 0.0046(7) -0.0022(7)
N8 0.0271(10) 0.0315(11) 0.0276(10) 0.0008(9) 0.0055(8) 0.0012(9)

loop_
_atom_type_symbol
_atom_type_description
_atom_type_scat_dispersion_real
_atom_type_scat_dispersion_imag
_atom_type_scat_source
C C 0.0033 0.0016 'International Tables Vol C Tables 4.2.6.8 and 6.1.1.4'
H H 0.0000 0.0000 'International Tables Vol C Tables 4.2.6.8 and 6.1.1.4'
B B 0.0013 0.0007 'International Tables Vol C Tables 4.2.6.8 and 6.1.1.4'
F F 0.0171 0.0103 'International Tables Vol C Tables 4.2.6.8 and 6.1.1.4'
N N 0.0061 0.0033 'International Tables Vol C Tables 4.2.6.8 and 6.1.1.4'
P P 0.1023 0.0942 'International Tables Vol C Tables 4.2.6.8 and 6.1.1.4'
Rh Rh -1.1178 0.9187 'International Tables Vol C Tables 4.2.6.8 and 6.1.1.4'

loop_
_exptl_crystal_face_index_h
_exptl_crystal_face_index_k
_exptl_crystal_face_index_l
_exptl_crystal_face_perp_dist
_exptl_oxdiff_crystal_face_indexfrac_h
_exptl_oxdiff_crystal_face_indexfrac_k
_exptl_oxdiff_crystal_face_indexfrac_l
_exptl_oxdiff_crystal_face_x
_exptl_oxdiff_crystal_face_y
_exptl_oxdiff_crystal_face_z
-1 1 1 0.1040 -1.0000 1.0000 1.0000 0.0523 0.0496 -0.0538
1 -1 -1 0.0860 1.0000 -1.0000 -1.0000 -0.0523 -0.0496 0.0538
-2 0 3 0.0302 -2.0000 0.0000 3.0000 -0.0120 -0.0221 -0.0937
2 0 -3 0.0302 2.0000 -0.0000 -3.0000 0.0120 0.0221 0.0937
1 0 0 0.0141 1.0000 0.0000 0.0000 -0.0149 0.0140 0.0045
-1 0 0 0.0211 -1.0000 -0.0000 -0.0000 0.0149 -0.0140 -0.0045
-1 -1 2 0.0528 -1.0000 -1.0000 2.0000 -0.0643 -0.0716 -0.0399

loop_
_geom_angle_atom_site_label_1
_geom_angle_atom_site_label_2
_geom_angle_atom_site_label_3
_geom_angle
N2 B1 H1 109.8
N2 B1 N6 108.56(16)
N6 B1 H1 109.8
N4 B1 H1 109.8
N4 B1 N2 110.67(16)
N4 B1 N6 108.29(17)
C2 C1 Rh1 125.11(16)
N7 C1 C2 117.5(2)
N7 C1 Rh1 117.11(16)
C3 C2 C1 121.6(2)
F2 C2 C1 122.3(2)
F2 C2 C3 116.1(2)
C4 C3 C2 119.0(2)
F3 C3 C2 120.8(3)
F3 C3 C4 120.2(2)
C5 C4 C3 116.8(2)
F4 C4 C3 121.2(3)
F4 C4 C5 122.0(3)
F5 C5 C4 118.9(2)
N7 C5 C4 124.5(2)
N7 C5 F5 116.6(3)
H6A C6 H6B 109.5
H6A C6 H6C 109.5
H6B C6 H6C 109.5
C7 C6 H6A 109.5
C7 C6 H6B 109.5
C7 C6 H6C 109.5
C8 C7 C6 124.31(19)
N1 C7 C6 125.87(19)
N1 C7 C8 109.63(18)
C7 C8 H8 126.8
C9 C8 C7 106.37(18)
C9 C8 H8 126.8
C8 C9 C10 128.56(19)
N2 C9 C8 107.71(18)
N2 C9 C10 123.73(18)
C9 C10 H10A 109.5
C9 C10 H10B 109.5
C9 C10 H10C 109.5
H10A C10 H10B 109.5
H10A C10 H10C 109.5
H10B C10 H10C 109.5
H11A C11 H11B 109.5
H11A C11 H11C 109.5
H11B C11 H11C 109.5
C12 C11 H11A 109.5
C12 C11 H11B 109.5
C12 C11 H11C 109.5
C13 C12 C11 128.4(2)
N5 C12 C11 123.04(19)
N5 C12 C13 108.59(19)
C12 C13 H13 126.7
C14 C13 C12 106.57(19)
C14 C13 H13 126.7
C13 C14 C15 129.12(19)
N6 C14 C13 107.93(18)
N6 C14 C15 122.92(19)
C14 C15 H15A 109.5
C14 C15 H15B 109.5
C14 C15 H15C 109.5
H15A C15 H15B 109.5
H15A C15 H15C 109.5
H15B C15 H15C 109.5
H16A C16 H16B 109.5
H16A C16 H16C 109.5
H16B C16 H16C 109.5
C17 C16 H16A 109.5
C17 C16 H16B 109.5
C17 C16 H16C 109.5
C18 C17 C16 125.9(2)
N3 C17 C16 124.2(2)
N3 C17 C18 109.9(2)
C17 C18 H18 126.7
C19 C18 C17 106.56(19)
C19 C18 H18 126.7
C18 C19 C20 129.0(2)
N4 C19 C18 107.3(2)
N4 C19 C20 123.6(2)
C19 C20 H20A 109.5
C19 C20 H20B 109.5
C19 C20 H20C 109.5
H20A C20 H20B 109.5
H20A C20 H20C 109.5
H20B C20 H20C 109.5
H21A C21 H21B 109.5
H21A C21 H21C 109.5
H21B C21 H21C 109.5
P1 C21 H21A 109.5
P1 C21 H21B 109.5
P1 C21 H21C 109.5
H22A C22 H22B 109.5
H22A C22 H22C 109.5
H22B C22 H22C 109.5
P1 C22 H22A 109.5
P1 C22 H22B 109.5
P1 C22 H22C 109.5
H23A C23 H23B 109.5
H23A C23 H23C 109.5
H23B C23 H23C 109.5
P1 C23 H23A 109.5
P1 C23 H23B 109.5
P1 C23 H23C 109.5
Rh1 F1 H6 136.6(14)
C5 N7 C1 120.7(2)
C7 N1 N2 106.54(16)
C7 N1 Rh1 137.54(14)
N2 N1 Rh1 115.92(12)
C9 N2 B1 127.74(17)
C9 N2 N1 109.72(15)
N1 N2 B1 121.38(16)
C12 N5 N6 107.81(16)
C12 N5 Rh1 135.55(14)
N6 N5 Rh1 116.56(12)
C14 N6 B1 130.50(17)
C14 N6 N5 109.10(16)
N5 N6 B1 119.71(16)
C17 N3 N4 106.00(17)
C17 N3 Rh1 136.72(15)
N4 N3 Rh1 116.30(12)
C19 N4 B1 129.78(18)
C19 N4 N3 110.24(17)
N3 N4 B1 118.47(16)
C21 P1 Rh1 123.11(8)
C22 P1 C21 99.53(12)
C22 P1 Rh1 112.82(8)
C23 P1 C21 100.84(12)
C23 P1 C22 108.23(12)
C23 P1 Rh1 110.81(8)
C1 Rh1 F1 87.95(7)
C1 Rh1 N1 93.76(8)
C1 Rh1 N5 92.56(8)
C1 Rh1 N3 172.45(8)
C1 Rh1 P1 91.40(6)
F1 Rh1 N1 175.65(6)
F1 Rh1 N5 88.74(6)
F1 Rh1 N3 85.58(6)
F1 Rh1 P1 89.35(4)
N1 Rh1 N5 87.18(7)
N1 Rh1 N3 92.43(6)
N1 Rh1 P1 94.61(5)
N5 Rh1 N3 83.43(6)
N5 Rh1 P1 175.54(5)
N3 Rh1 P1 92.41(5)
F7 C24 C25 119.7(2)
N8 C24 C25 124.1(2)
N8 C24 F7 116.2(2)
C24 C25 C26 118.1(2)
F8 C25 C24 121.6(2)
F8 C25 C26 120.3(3)
C25 C26 C27 118.8(2)
F9 C26 C25 120.6(2)
F9 C26 C27 120.5(2)
C28 C27 C26 117.3(2)
F10 C27 C26 120.7(2)
F10 C27 C28 121.9(2)
F11 C28 C27 118.9(2)
N8 C28 C27 124.6(2)
N8 C28 F11 116.6(2)
C28 N8 C24 117.1(2)

loop_
_geom_bond_atom_site_label_1
_geom_bond_atom_site_label_2
_geom_bond_distance
B1 H1 0.9800
B1 N2 1.538(3)
B1 N6 1.546(3)
B1 N4 1.529(3)
C1 C2 1.386(3)
C1 N7 1.354(3)
C1 Rh1 2.005(2)
C2 C3 1.379(3)
C2 F2 1.350(3)
C3 C4 1.376(4)
C3 F3 1.333(3)
C4 C5 1.370(4)
C4 F4 1.348(3)
C5 F5 1.348(3)
C5 N7 1.306(3)
C6 H6A 0.9600
C6 H6B 0.9600
C6 H6C 0.9600
C6 C7 1.493(3)
C7 C8 1.393(3)
C7 N1 1.345(2)
C8 H8 0.9300
C8 C9 1.378(3)
C9 C10 1.494(3)
C9 N2 1.354(3)
C10 H10A 0.9600
C10 H10B 0.9600
C10 H10C 0.9600
C11 H11A 0.9600
C11 H11B 0.9600
C11 H11C 0.9600
C11 C12 1.495(3)
C12 C13 1.405(3)
C12 N5 1.332(3)
C13 H13 0.9300
C13 C14 1.368(3)
C14 C15 1.496(3)
C14 N6 1.352(3)
C15 H15A 0.9600
C15 H15B 0.9600
C15 H15C 0.9600
C16 H16A 0.9600
C16 H16B 0.9600
C16 H16C 0.9600
C16 C17 1.490(3)
C17 C18 1.391(3)
C17 N3 1.345(3)
C18 H18 0.9300
C18 C19 1.374(3)
C19 C20 1.496(3)
C19 N4 1.354(3)
C20 H20A 0.9600
C20 H20B 0.9600
C20 H20C 0.9600
C21 H21A 0.9600
C21 H21B 0.9600
C21 H21C 0.9600
C21 P1 1.816(2)
C22 H22A 0.9600
C22 H22B 0.9600
C22 H22C 0.9600
C22 P1 1.816(2)
C23 H23A 0.9600
C23 H23B 0.9600
C23 H23C 0.9600
C23 P1 1.807(2)
F1 H6 1.413(5)
F1 Rh1 2.0107(12)
F6 H6 0.9255(10)
N1 N2 1.379(2)
N1 Rh1 2.0452(17)
N5 N6 1.373(2)
N5 Rh1 2.1138(16)
N3 N4 1.377(2)
N3 Rh1 2.1869(17)
P1 Rh1 2.2927(6)
C24 C25 1.369(4)
C24 F7 1.331(3)
C24 N8 1.308(3)
C25 C26 1.373(4)
C25 F8 1.333(3)
C26 C27 1.379(4)
C26 F9 1.326(3)
C27 C28 1.375(4)
C27 F10 1.337(3)
C28 F11 1.335(3)
C28 N8 1.306(3)

loop_
_geom_torsion_atom_site_label_1
_geom_torsion_atom_site_label_2
_geom_torsion_atom_site_label_3
_geom_torsion_atom_site_label_4
_geom_torsion
C1 C2 C3 C4 -1.7(4)
C1 C2 C3 F3 177.8(2)
C2 C1 N7 C5 0.8(3)
C2 C3 C4 C5 1.7(4)
C2 C3 C4 F4 179.6(2)
C3 C4 C5 F5 179.4(2)
C3 C4 C5 N7 -0.5(4)
C4 C5 N7 C1 -0.8(4)
C6 C7 C8 C9 -173.3(2)
C6 C7 N1 N2 172.9(2)
C6 C7 N1 Rh1 -6.4(4)
C7 C8 C9 C10 179.1(2)
C7 C8 C9 N2 -0.7(2)
C7 N1 N2 B1 -166.79(18)
C7 N1 N2 C9 1.8(2)
C8 C7 N1 N2 -2.2(2)
C8 C7 N1 Rh1 178.49(16)
C8 C9 N2 B1 167.00(19)
C8 C9 N2 N1 -0.6(2)
C10 C9 N2 B1 -12.8(3)
C10 C9 N2 N1 179.54(19)
C11 C12 C13 C14 179.9(2)
C11 C12 N5 N6 -179.85(19)
C11 C12 N5 Rh1 3.6(3)
C12 C13 C14 C15 178.0(2)
C12 C13 C14 N6 -0.2(2)
C12 N5 N6 B1 -171.44(17)
C12 N5 N6 C14 0.0(2)
C13 C12 N5 N6 -0.2(2)
C13 C12 N5 Rh1 -176.71(15)
C13 C14 N6 B1 170.4(2)
C13 C14 N6 N5 0.2(2)
C15 C14 N6 B1 -8.0(3)
C15 C14 N6 N5 -178.20(18)
C16 C17 C18 C19 177.6(2)
C16 C17 N3 N4 -178.1(2)
C16 C17 N3 Rh1 -10.5(4)
C17 C18 C19 C20 -179.4(2)
C17 C18 C19 N4 1.2(3)
C17 N3 N4 B1 167.36(18)
C17 N3 N4 C19 0.0(2)
C18 C17 N3 N4 0.7(2)
C18 C17 N3 Rh1 168.40(17)
C18 C19 N4 B1 -166.3(2)
C18 C19 N4 N3 -0.8(2)
C20 C19 N4 B1 14.3(4)
C20 C19 N4 N3 179.8(2)
F2 C2 C3 C4 179.8(2)
F2 C2 C3 F3 -0.7(3)
F3 C3 C4 C5 -177.9(2)
F3 C3 C4 F4 0.1(4)
F4 C4 C5 F5 1.5(4)
F4 C4 C5 N7 -178.4(2)
F5 C5 N7 C1 179.3(2)
N7 C1 C2 C3 0.5(3)
N7 C1 C2 F2 178.9(2)
N1 C7 C8 C9 1.8(2)
N2 B1 N6 C14 130.0(2)
N2 B1 N6 N5 -60.7(2)
N2 B1 N4 C19 -136.1(2)
N2 B1 N4 N3 59.4(2)
N5 C12 C13 C14 0.2(2)
N6 B1 N2 C9 -115.9(2)
N6 B1 N2 N1 50.4(2)
N6 B1 N4 C19 105.0(2)
N6 B1 N4 N3 -59.5(2)
N3 C17 C18 C19 -1.2(3)
N4 B1 N2 C9 125.4(2)
N4 B1 N2 N1 -68.3(2)
N4 B1 N6 C14 -109.8(2)
N4 B1 N6 N5 59.5(2)
Rh1 C1 C2 C3 174.11(17)
Rh1 C1 C2 F2 -7.5(3)
Rh1 C1 N7 C5 -173.40(18)
Rh1 N1 N2 B1 12.7(2)
Rh1 N1 N2 C9 -178.76(13)
Rh1 N5 N6 B1 5.9(2)
Rh1 N5 N6 C14 177.30(13)
Rh1 N3 N4 B1 -3.2(2)
Rh1 N3 N4 C19 -170.59(14)
C24 C25 C26 C27 0.5(4)
C24 C25 C26 F9 -178.6(2)
C25 C24 N8 C28 0.1(4)
C25 C26 C27 C28 -0.7(4)
C25 C26 C27 F10 -177.3(2)
C26 C27 C28 F11 -178.0(2)
C26 C27 C28 N8 0.6(4)
C27 C28 N8 C24 -0.3(4)
F7 C24 C25 C26 -179.7(2)
F7 C24 C25 F8 0.6(4)
F7 C24 N8 C28 179.6(2)
F8 C25 C26 C27 -179.8(2)
F8 C25 C26 F9 1.1(4)
F9 C26 C27 C28 178.4(2)
F9 C26 C27 F10 1.7(4)
F10 C27 C28 F11 -1.4(4)
F10 C27 C28 N8 177.3(2)
F11 C28 N8 C24 178.3(2)
N8 C24 C25 C26 -0.2(4)
N8 C24 C25 F8 -179.9(2)
